data_7008518
loop_
_publ_author_name
'Zobi, Fabio'
'Spingler, Bernhard'
'Alberto, Roger'

_publ_section_title
;
 Structure, reactivity and solution behaviour of
 [Re(ser)(7-MeG)(CO)(3)] and [Re(ser)(3-pic)(CO)(3)]:
 "nucleoside-mimicking" complexes based on the fac-[Re(CO)(3)](+)
 moiety.
;
_journal_issue 17
_journal_name_full 'Dalton transactions (Cambridge, England : 2003)'
_journal_page_first 2859
_journal_page_last 2865
_journal_paper_doi 10.1039/b503874j
_journal_year 2005
_chemical_formula_sum 'C9 H13 N2 O9 Re'
_chemical_formula_weight 479.41
_chemical_name_systematic
;
L-serinato L-serine tricarbonyl rhenium(I)
;
_space_group_IT_number 19
_symmetry_cell_setting orthorhombic
_symmetry_space_group_name_Hall 'P 2ac 2ab'
_symmetry_space_group_name_H-M 'P 21 21 21'
_atom_sites_solution_hydrogens geom
_atom_sites_solution_primary direct
_atom_sites_solution_secondary difmap
_audit_creation_method SHELXL-97
_cell_angle_alpha 90.00
_cell_angle_beta 90.00
_cell_angle_gamma 90.00
_cell_formula_units_Z 4
_cell_length_a 5.6071(5)
_cell_length_b 13.0977(17)
_cell_length_c 18.4664(19)
_cell_measurement_reflns_used 8000
_cell_measurement_temperature 183(2)
_cell_measurement_theta_max 26.05
_cell_measurement_theta_min 1.90
_cell_volume 1356.2(3)
_computing_cell_refinement 'IPDS (Stoe, 1999)'
_computing_data_collection 'IPDS (Stoe, 1999)'
_computing_data_reduction 'X-RED (Stoe, 1999)'
_computing_molecular_graphics 'ORTEP-3 )Farrugia, 1997)'
_computing_publication_material 'SHELXL-97 (Sheldrick, 1997)'
_computing_structure_refinement 'SHELXL-97 (Sheldrick, 1997)'
_computing_structure_solution 'SIR-97 (Altomare, 1999)'
_diffrn_ambient_temperature 183(2)
_diffrn_measured_fraction_theta_full 0.990
_diffrn_measured_fraction_theta_max 0.990
_diffrn_measurement_device_type 'Stoe IPDS'
_diffrn_measurement_method '/f oscillation scan'
_diffrn_radiation_monochromator graphite
_diffrn_radiation_source 'fine-focus sealed tube'
_diffrn_radiation_type MoK\a
_diffrn_radiation_wavelength 0.71073
_diffrn_reflns_av_R_equivalents 0.0547
_diffrn_reflns_av_sigmaI/netI 0.0529
_diffrn_reflns_limit_h_max 6
_diffrn_reflns_limit_h_min -6
_diffrn_reflns_limit_k_max 15
_diffrn_reflns_limit_k_min -16
_diffrn_reflns_limit_l_max 22
_diffrn_reflns_limit_l_min -22
_diffrn_reflns_number 8330
_diffrn_reflns_theta_full 26.07
_diffrn_reflns_theta_max 26.07
_diffrn_reflns_theta_min 1.91
_diffrn_standards_decay_% 0
_diffrn_standards_interval_count 'every image'
_diffrn_standards_interval_time 28
_diffrn_standards_number 50-200
_exptl_absorpt_coefficient_mu 9.009
_exptl_absorpt_correction_T_max 0.8393
_exptl_absorpt_correction_T_min 0.6899
_exptl_absorpt_correction_type numerical
_exptl_absorpt_process_details 'Coppens et al. 1965'
_exptl_crystal_colour colorless
_exptl_crystal_density_diffrn 2.348
_exptl_crystal_density_method 'not measured'
_exptl_crystal_description needle
_exptl_crystal_F_000 912
_exptl_crystal_size_max 0.18
_exptl_crystal_size_mid 0.03
_exptl_crystal_size_min 0.02
_refine_diff_density_max 1.387
_refine_diff_density_min -0.915
_refine_diff_density_rms 0.213
_refine_ls_abs_structure_details 'Flack H D (1983), Acta Cryst. A39, 876-881'
_refine_ls_abs_structure_Flack 0.01(2)
_refine_ls_extinction_method none
_refine_ls_goodness_of_fit_ref 1.069
_refine_ls_hydrogen_treatment constr
_refine_ls_matrix_type full
_refine_ls_number_parameters 191
_refine_ls_number_reflns 2639
_refine_ls_number_restraints 18
_refine_ls_restrained_S_all 1.068
_refine_ls_R_factor_all 0.0456
_refine_ls_R_factor_gt 0.0400
_refine_ls_shift/su_max 0.000
_refine_ls_shift/su_mean 0.000
_refine_ls_structure_factor_coef Fsqd
_refine_ls_weighting_details 'calc w=1/[\s^2^(Fo^2^)+(0.0587P)^2^] where P=(Fo^2^+2Fc^2^)/3'
_refine_ls_weighting_scheme calc
_refine_ls_wR_factor_gt 0.0963
_refine_ls_wR_factor_ref 0.0978
_reflns_number_gt 2326
_reflns_number_total 2639
_reflns_threshold_expression >2sigma(I)
_cod_data_source_file b503874j.txt
_cod_data_source_block fz190504
_cod_depositor_comments
;
The following automatic conversions were performed:
'_symmetry_cell_setting' value 'Orthorhombic' changed to 'orthorhombic'
according to '/home/saulius/struct/CIF-dictionaries/cif_core.dic'
dictionary named 'cif_core.dic' version 2.4.1 from 2010-06-29.

Automatic conversion script
Id: cif_fix_enum 1527 2010-12-29 10:47:43Z saulius 
;
_cod_original_sg_symbol_H-M P212121
_cod_database_code 7008518

loop_
_symmetry_equiv_pos_as_xyz
'x, y, z'
'-x+1/2, -y, z+1/2'
'x+1/2, -y+1/2, -z'
'-x, y+1/2, -z+1/2'

loop_
_atom_site_label
_atom_site_type_symbol
_atom_site_fract_x
_atom_site_fract_y
_atom_site_fract_z
_atom_site_U_iso_or_equiv
_atom_site_adp_type
_atom_site_occupancy
_atom_site_symmetry_multiplicity
_atom_site_calc_flag
_atom_site_refinement_flags
_atom_site_disorder_assembly
_atom_site_disorder_group
Re1 Re -0.29313(8) 0.07456(3) 0.12102(2) 0.02714(14) Uani 1 1 d . . .
N1 N -0.509(2) -0.0449(8) 0.1724(5) 0.034(3) Uani 1 1 d . . .
H1A H -0.5499 -0.0252 0.2174 0.041 Uiso 1 1 calc R . .
H1B H -0.6435 -0.0545 0.1467 0.041 Uiso 1 1 calc R . .
N2 N -0.8288(19) -0.0926(7) -0.0369(4) 0.031(2) Uani 1 1 d . . .
H2C H -0.9645 -0.0980 -0.0617 0.037 Uiso 1 1 calc R . .
H2B H -0.8551 -0.0581 0.0038 0.037 Uiso 1 1 calc R . .
H2A H -0.7746 -0.1547 -0.0263 0.037 Uiso 1 1 calc R . .
O1 O -0.0985(15) -0.0616(6) 0.0968(4) 0.0303(17) Uani 1 1 d . . .
O2 O -0.0981(16) -0.2312(7) 0.1014(4) 0.040(2) Uani 1 1 d . . .
O3 O -0.6246(17) -0.2461(6) 0.0954(4) 0.040(2) Uani 1 1 d . . .
H3 H -0.7706 -0.2421 0.0951 0.047 Uiso 1 1 calc R . .
O4 O -0.5118(16) 0.0188(6) 0.0349(4) 0.0309(18) Uani 1 1 d . . .
O5 O -0.2613(16) 0.0303(7) -0.0599(4) 0.040(2) Uani 1 1 d . . .
O6 O -0.9487(17) 0.0116(7) -0.1713(4) 0.039(2) Uani 1 1 d . . .
H6 H -1.0749 0.0090 -0.1489 0.047 Uiso 1 1 calc R . .
O10 O -0.6144(18) 0.2543(6) 0.1573(4) 0.040(2) Uani 1 1 d . . .
O11 O 0.004(2) 0.1245(9) 0.2532(5) 0.051(3) Uani 1 1 d . . .
O12 O 0.0134(18) 0.2200(7) 0.0298(4) 0.042(2) Uani 1 1 d . . .
C1 C -0.181(2) -0.1470(7) 0.1190(6) 0.026(2) Uani 1 1 d . . .
C2 C -0.373(2) -0.1416(9) 0.1759(6) 0.0272(18) Uani 1 1 d U . .
H2 H -0.2958 -0.1453 0.2235 0.033 Uiso 1 1 calc R . .
C3 C -0.540(3) -0.2369(12) 0.1679(7) 0.044(3) Uani 1 1 d . . .
H3A H -0.4537 -0.2981 0.1812 0.053 Uiso 1 1 calc R . .
H3B H -0.6751 -0.2300 0.2005 0.053 Uiso 1 1 calc R . .
C4 C -0.452(2) 0.0077(8) -0.0308(6) 0.028(3) Uani 1 1 d . . .
C5 C -0.646(2) -0.0367(9) -0.0823(6) 0.033(3) Uani 1 1 d . . .
H5 H -0.5719 -0.0844 -0.1164 0.040 Uiso 1 1 calc R . .
C6 C -0.763(2) 0.0507(8) -0.1244(6) 0.039(3) Uani 1 1 d . . .
H6A H -0.8311 0.0995 -0.0906 0.047 Uiso 1 1 calc R . .
H6B H -0.6439 0.0857 -0.1531 0.047 Uiso 1 1 calc R . .
C10 C -0.494(2) 0.1897(8) 0.1426(6) 0.027(3) Uani 1 1 d . . .
C11 C -0.106(2) 0.1065(8) 0.2034(6) 0.0285(18) Uani 1 1 d U . .
C12 C -0.094(2) 0.1671(9) 0.0630(6) 0.0266(18) Uani 1 1 d U . .

loop_
_atom_site_aniso_label
_atom_site_aniso_U_11
_atom_site_aniso_U_22
_atom_site_aniso_U_33
_atom_site_aniso_U_23
_atom_site_aniso_U_13
_atom_site_aniso_U_12
Re1 0.0285(2) 0.0293(2) 0.02362(19) -0.00025(19) -0.00007(18) -0.00227(19)
N1 0.022(6) 0.052(7) 0.027(5) -0.006(4) 0.002(4) 0.010(4)
N2 0.038(7) 0.032(5) 0.024(4) -0.003(3) -0.010(4) -0.009(4)
O1 0.027(4) 0.034(5) 0.030(4) 0.000(3) 0.006(3) -0.005(4)
O2 0.021(5) 0.047(5) 0.053(5) 0.007(4) 0.009(4) -0.001(4)
O3 0.028(5) 0.045(5) 0.046(4) -0.015(4) 0.007(4) -0.002(4)
O4 0.031(5) 0.038(4) 0.024(4) -0.003(3) -0.003(3) 0.001(4)
O5 0.030(6) 0.048(5) 0.044(4) 0.000(4) 0.004(4) -0.009(4)
O6 0.029(6) 0.064(6) 0.024(4) 0.003(4) 0.004(3) 0.007(4)
O10 0.049(6) 0.030(5) 0.041(4) -0.003(3) 0.000(4) 0.010(4)
O11 0.040(6) 0.074(7) 0.038(5) -0.005(5) -0.012(4) -0.002(5)
O12 0.045(6) 0.046(5) 0.036(4) 0.013(4) 0.006(4) -0.014(5)
C1 0.034(6) 0.011(4) 0.034(5) -0.007(4) 0.002(6) 0.002(4)
C2 0.025(4) 0.030(4) 0.026(4) 0.011(3) 0.001(3) -0.006(3)
C3 0.036(9) 0.059(9) 0.037(7) 0.011(6) 0.005(5) 0.010(7)
C4 0.028(7) 0.023(6) 0.032(6) -0.004(4) 0.002(5) 0.000(5)
C5 0.028(9) 0.039(7) 0.033(6) 0.002(5) 0.001(5) 0.004(5)
C6 0.045(8) 0.036(6) 0.037(6) 0.001(5) -0.002(6) -0.008(5)
C10 0.025(7) 0.016(5) 0.040(6) -0.003(4) 0.004(5) 0.004(5)
C11 0.025(4) 0.035(4) 0.025(4) 0.001(3) -0.003(3) -0.006(3)
C12 0.022(4) 0.033(4) 0.024(4) 0.006(3) 0.004(3) -0.008(4)

loop_
_atom_type_symbol
_atom_type_description
_atom_type_scat_dispersion_real
_atom_type_scat_dispersion_imag
_atom_type_scat_source
C C 0.0033 0.0016 'International Tables Vol C Tables 4.2.6.8 and 6.1.1.4'
H H 0.0000 0.0000 'International Tables Vol C Tables 4.2.6.8 and 6.1.1.4'
N N 0.0061 0.0033 'International Tables Vol C Tables 4.2.6.8 and 6.1.1.4'
O O 0.0106 0.0060 'International Tables Vol C Tables 4.2.6.8 and 6.1.1.4'
Re Re -1.0185 7.2310 'International Tables Vol C Tables 4.2.6.8 and 6.1.1.4'

loop_
_geom_angle_atom_site_label_1
_geom_angle_atom_site_label_2
_geom_angle_atom_site_label_3
_geom_angle
_geom_angle_site_symmetry_1
_geom_angle_site_symmetry_3
_geom_angle_publ_flag
C11 Re1 C10 89.1(5) . . ?
C11 Re1 C12 89.2(5) . . ?
C10 Re1 C12 87.8(5) . . ?
C11 Re1 O4 172.2(4) . . ?
C10 Re1 O4 95.0(4) . . ?
C12 Re1 O4 97.5(4) . . ?
C11 Re1 O1 94.0(4) . . ?
C10 Re1 O1 174.9(5) . . ?
C12 Re1 O1 96.4(4) . . ?
O4 Re1 O1 81.5(3) . . ?
C11 Re1 N1 96.7(4) . . ?
C10 Re1 N1 98.5(4) . . ?
C12 Re1 N1 171.4(4) . . ?
O4 Re1 N1 76.2(4) . . ?
O1 Re1 N1 77.1(3) . . ?
C2 N1 Re1 110.2(7) . . ?
C1 O1 Re1 118.5(7) . . ?
C4 O4 Re1 126.8(8) . . ?
O2 C1 O1 123.9(10) . . ?
O2 C1 C2 119.5(9) . . ?
O1 C1 C2 116.2(8) . . ?
N1 C2 C1 112.1(8) . . ?
N1 C2 C3 111.6(10) . . ?
C1 C2 C3 108.9(9) . . ?
O3 C3 C2 110.8(10) . . ?
O5 C4 O4 128.4(11) . . ?
O5 C4 C5 115.4(10) . . ?
O4 C4 C5 116.2(10) . . ?
N2 C5 C6 110.6(10) . . ?
N2 C5 C4 108.4(9) . . ?
C6 C5 C4 109.3(10) . . ?
O6 C6 C5 110.4(9) . . ?
O10 C10 Re1 177.1(11) . . ?
O11 C11 Re1 178.9(11) . . ?
O12 C12 Re1 178.5(12) . . ?

loop_
_geom_bond_atom_site_label_1
_geom_bond_atom_site_label_2
_geom_bond_distance
_geom_bond_site_symmetry_2
_geom_bond_publ_flag
Re1 C11 1.897(11) . ?
Re1 C10 1.923(11) . ?
Re1 C12 1.964(11) . ?
Re1 O4 2.137(8) . ?
Re1 O1 2.138(8) . ?
Re1 N1 2.193(11) . ?
N1 C2 1.480(15) . ?
N2 C5 1.513(16) . ?
O1 C1 1.279(13) . ?
O2 C1 1.241(13) . ?
O3 C3 1.424(15) . ?
O4 C4 1.266(14) . ?
O5 C4 1.231(15) . ?
O6 C6 1.447(14) . ?
O10 C10 1.117(13) . ?
O11 C11 1.130(14) . ?
O12 C12 1.105(14) . ?
C1 C2 1.505(15) . ?
C2 C3 1.569(19) . ?
C4 C5 1.559(17) . ?
C5 C6 1.531(16) . ?

loop_
_geom_torsion_atom_site_label_1
_geom_torsion_atom_site_label_2
_geom_torsion_atom_site_label_3
_geom_torsion_atom_site_label_4
_geom_torsion
_geom_torsion_site_symmetry_1
_geom_torsion_site_symmetry_2
_geom_torsion_site_symmetry_3
_geom_torsion_site_symmetry_4
_geom_torsion_publ_flag
C11 Re1 N1 C2 -79.3(8) . . . . ?
C10 Re1 N1 C2 -169.4(7) . . . . ?
C12 Re1 N1 C2 54(3) . . . . ?
O4 Re1 N1 C2 97.5(7) . . . . ?
O1 Re1 N1 C2 13.2(7) . . . . ?
C11 Re1 O1 C1 96.8(8) . . . . ?
C10 Re1 O1 C1 -30(5) . . . . ?
C12 Re1 O1 C1 -173.5(8) . . . . ?
O4 Re1 O1 C1 -76.9(8) . . . . ?
N1 Re1 O1 C1 0.8(8) . . . . ?
C11 Re1 O4 C4 -119(3) . . . . ?
C10 Re1 O4 C4 119.4(9) . . . . ?
C12 Re1 O4 C4 31.0(10) . . . . ?
O1 Re1 O4 C4 -64.3(9) . . . . ?
N1 Re1 O4 C4 -143.1(9) . . . . ?
Re1 O1 C1 O2 171.7(9) . . . . ?
Re1 O1 C1 C2 -15.1(13) . . . . ?
Re1 N1 C2 C1 -24.2(11) . . . . ?
Re1 N1 C2 C3 -146.7(7) . . . . ?
O2 C1 C2 N1 -159.9(10) . . . . ?
O1 C1 C2 N1 26.6(14) . . . . ?
O2 C1 C2 C3 -36.0(15) . . . . ?
O1 C1 C2 C3 150.6(10) . . . . ?
N1 C2 C3 O3 71.9(12) . . . . ?
C1 C2 C3 O3 -52.4(13) . . . . ?
Re1 O4 C4 O5 -3.5(17) . . . . ?
Re1 O4 C4 C5 178.9(7) . . . . ?
O5 C4 C5 N2 160.9(10) . . . . ?
O4 C4 C5 N2 -21.2(14) . . . . ?
O5 C4 C5 C6 -78.4(13) . . . . ?
O4 C4 C5 C6 99.5(12) . . . . ?
N2 C5 C6 O6 -59.2(12) . . . . ?
C4 C5 C6 O6 -178.5(9) . . . . ?
C11 Re1 C10 O10 -77(23) . . . . ?
C12 Re1 C10 O10 -166(23) . . . . ?
O4 Re1 C10 O10 97(23) . . . . ?
O1 Re1 C10 O10 51(26) . . . . ?
N1 Re1 C10 O10 20(23) . . . . ?
C10 Re1 C11 O11 93(63) . . . . ?
C12 Re1 C11 O11 -179(100) . . . . ?
O4 Re1 C11 O11 -29(66) . . . . ?
O1 Re1 C11 O11 -82(63) . . . . ?
N1 Re1 C11 O11 -5(63) . . . . ?
C11 Re1 C12 O12 -134(43) . . . . ?
C10 Re1 C12 O12 -45(43) . . . . ?
O4 Re1 C12 O12 50(43) . . . . ?
O1 Re1 C12 O12 132(43) . . . . ?
N1 Re1 C12 O12 92(44) . . . . ?
